data_7022650
loop_
_publ_author_name
'Wang, Yuchao'
'Li, Fengyan'
'Xu, Lin'
'Jiang, Ning'
'Liu, Xizheng'

_publ_section_title
;
 Multidimensional crystal frameworks based on heteropoly blue building
 block of [SiW10Mo(V)2O40]6-: synthesis, structures and magnetic
 properties.
;
_journal_issue 16
_journal_name_full 'Dalton transactions (Cambridge, England : 2003)'
_journal_page_first 5839
_journal_page_last 5847
_journal_paper_doi 10.1039/c3dt32658f
_journal_volume 42
_journal_year 2013
_chemical_formula_sum 'C36 H84 Cu K4.88 Mo4 N12 Na1.13 O92 Si2 W20'
_chemical_formula_weight 6554.11
_chemical_name_systematic
;
?
;
_space_group_IT_number 2
_symmetry_cell_setting triclinic
_symmetry_space_group_name_Hall '-P 1'
_symmetry_space_group_name_H-M 'P -1'
_atom_sites_solution_hydrogens geom
_atom_sites_solution_primary direct
_atom_sites_solution_secondary difmap
_audit_creation_method SHELXL-97
_cell_angle_alpha 78.78
_cell_angle_beta 75.26
_cell_angle_gamma 61.18
_cell_formula_units_Z 1
_cell_length_a 12.535
_cell_length_b 12.729
_cell_length_c 21.473
_cell_measurement_reflns_used 7277
_cell_measurement_temperature 293(2)
_cell_measurement_theta_max 29.1585
_cell_measurement_theta_min 2.9474
_cell_volume 2892.549
_computing_cell_refinement 'SMART (Bruker, 1997)'
_computing_data_collection 'SMART (Bruker, 1997)'
_computing_data_reduction SAINT
_computing_molecular_graphics 'SHELXTL-PLUS (Sheldrick, 1990)'
_computing_publication_material SHELXL-97
_computing_structure_refinement 'SHELXL-97 (Sheldrick, 1997)'
_computing_structure_solution 'SHELXS-97 (Sheldrick, 1990)'
_diffrn_ambient_temperature 293(2)
_diffrn_measured_fraction_theta_full 0.996
_diffrn_measured_fraction_theta_max 0.996
_diffrn_measurement_device_type 'Smart CCD Apex II'
_diffrn_measurement_method 'omega and phi'
_diffrn_radiation_monochromator graphite
_diffrn_radiation_source 'fine-focus sealed tube'
_diffrn_radiation_type MoK\a
_diffrn_radiation_wavelength 0.71073
_diffrn_reflns_av_R_equivalents 0.0419
_diffrn_reflns_av_unetI/netI 0.1095
_diffrn_reflns_limit_h_max 14
_diffrn_reflns_limit_h_min -12
_diffrn_reflns_limit_k_max 15
_diffrn_reflns_limit_k_min -12
_diffrn_reflns_limit_l_max 25
_diffrn_reflns_limit_l_min -24
_diffrn_reflns_number 17251
_diffrn_reflns_theta_full 25.00
_diffrn_reflns_theta_max 25.00
_diffrn_reflns_theta_min 2.95
_exptl_absorpt_coefficient_mu 21.024
_exptl_absorpt_correction_T_max 0.023
_exptl_absorpt_correction_T_min 0.005
_exptl_absorpt_correction_type numerical
_exptl_absorpt_process_details 'ABSCOR by T.Higashi 8 March, 1995'
_exptl_crystal_colour darkslategray
_exptl_crystal_density_diffrn 3.789
_exptl_crystal_density_method 'not measured'
_exptl_crystal_description block
_exptl_crystal_F_000 2948.6
_exptl_crystal_size_max 0.31
_exptl_crystal_size_mid 0.22
_exptl_crystal_size_min 0.18
_refine_diff_density_max 3.198
_refine_diff_density_min -4.040
_refine_diff_density_rms 0.492
_refine_ls_extinction_method none
_refine_ls_goodness_of_fit_ref 0.916
_refine_ls_hydrogen_treatment constr
_refine_ls_matrix_type full
_refine_ls_number_parameters 728
_refine_ls_number_reflns 10138
_refine_ls_number_restraints 1552
_refine_ls_restrained_S_all 0.899
_refine_ls_R_factor_all 0.0833
_refine_ls_R_factor_gt 0.0494
_refine_ls_shift/su_max 0.014
_refine_ls_shift/su_mean 0.001
_refine_ls_structure_factor_coef Fsqd
_refine_ls_weighting_details 'calc w=1/[\s^2^(Fo^2^)+(0.0491P)^2^+0.0000P] where P=(Fo^2^+2Fc^2^)/3'
_refine_ls_weighting_scheme calc
_refine_ls_wR_factor_gt 0.0979
_refine_ls_wR_factor_ref 0.1022
_reflns_number_gt 6451
_reflns_number_total 10138
_reflns_threshold_expression >2sigma(I)
_cod_data_source_file c3dt32658f.txt
_cod_data_source_block 3D
_cod_original_cell_volume 2892.6
_cod_original_sg_symbol_H-M 'p -1'
_cod_database_code 7022650

loop_
_symmetry_equiv_pos_as_xyz
'x, y, z'
'-x, -y, -z'

loop_
_atom_site_label
_atom_site_type_symbol
_atom_site_fract_x
_atom_site_fract_y
_atom_site_fract_z
_atom_site_U_iso_or_equiv
_atom_site_adp_type
_atom_site_occupancy
_atom_site_symmetry_multiplicity
_atom_site_calc_flag
_atom_site_refinement_flags
Si1 Si 0.2340(4) 0.3024(4) 0.2529(3) 0.0167(9) Uani 1 1 d U
W1 W 0.55534(7) 0.15244(6) 0.24776(4) 0.0215(3) Uani 0.854(9) 1 d PU
Mo1 Mo 0.55534(7) 0.15244(6) 0.24776(4) 0.0215(3) Uani 0.146(9) 1 d PU
W2 W 0.18321(7) 0.43808(6) 0.39275(4) 0.0193(3) Uani 0.856(9) 1 d PU
Mo2 Mo 0.18321(7) 0.43808(6) 0.39275(4) 0.0193(3) Uani 0.144(9) 1 d PU
W3 W 0.40997(7) 0.45248(6) 0.24762(4) 0.0191(3) Uani 0.852(9) 1 d PU
Mo3 Mo 0.40997(7) 0.45248(6) 0.24762(4) 0.0191(3) Uani 0.148(9) 1 d PU
W4 W 0.45029(7) 0.32300(6) 0.11599(4) 0.0190(3) Uani 0.851(9) 1 d PU
Mo4 Mo 0.45029(7) 0.32300(6) 0.11599(4) 0.0190(3) Uani 0.149(9) 1 d PU
W5 W 0.07425(7) 0.61934(5) 0.24387(4) 0.0191(3) Uani 0.850(9) 1 d PU
Mo5 Mo 0.07425(7) 0.61934(5) 0.24387(4) 0.0191(3) Uani 0.150(9) 1 d PU
W6 W 0.28218(7) 0.14943(6) 0.11975(4) 0.0185(3) Uani 0.847(9) 1 d PU
Mo6 Mo 0.28218(7) 0.14943(6) 0.11975(4) 0.0185(3) Uani 0.153(9) 1 d PU
W7 W 0.07626(7) 0.13761(6) 0.25138(4) 0.0193(3) Uani 0.851(9) 1 d PU
Mo7 Mo 0.07626(7) 0.13761(6) 0.25138(4) 0.0193(3) Uani 0.149(9) 1 d PU
W8 W 0.11387(7) 0.48131(6) 0.11597(4) 0.0185(3) Uani 0.852(9) 1 d PU
Mo8 Mo 0.11387(7) 0.48131(6) 0.11597(4) 0.0185(3) Uani 0.148(9) 1 d PU
W9 W -0.08634(6) 0.46943(6) 0.25123(4) 0.0193(3) Uani 0.845(9) 1 d PU
Mo9 Mo -0.08634(6) 0.46943(6) 0.25123(4) 0.0193(3) Uani 0.155(9) 1 d PU
W10 W 0.02991(7) 0.28155(6) 0.39691(4) 0.0198(3) Uani 0.851(9) 1 d PU
Mo10 Mo 0.02991(7) 0.28155(6) 0.39691(4) 0.0198(3) Uani 0.149(9) 1 d PU
W11 W 0.33411(7) 0.13756(6) 0.39675(4) 0.0211(3) Uani 0.830(9) 1 d PU
Mo11 Mo 0.33411(7) 0.13756(6) 0.39675(4) 0.0211(3) Uani 0.170(9) 1 d PU
W12 W 0.37887(7) -0.01471(5) 0.25527(4) 0.0204(3) Uani 0.848(9) 1 d PU
Mo12 Mo 0.37887(7) -0.01471(5) 0.25527(4) 0.0204(3) Uani 0.152(9) 1 d PU
K1 K 0.5374(4) 0.6211(3) 0.3420(2) 0.0338(11) Uani 1 1 d U
K2 K -0.0678(4) 0.9843(3) 0.1706(2) 0.0359(11) Uani 1 1 d U
K3 K -0.3154(5) 0.4307(5) 0.5000(3) 0.0328(13) Uani 0.25 1 d PU
Na1 Na -0.3154(5) 0.4307(5) 0.5000(3) 0.0328(13) Uani 0.75 1 d PU
O1 O 0.0218(10) 0.7700(9) 0.2468(6) 0.0262(19) Uani 1 1 d U
O2 O 0.2476(10) 0.5615(8) 0.2299(6) 0.0226(15) Uani 1 1 d U
O3 O 0.7050(11) 0.0555(9) 0.2545(7) 0.033(2) Uiso 1 1 d U
O4 O 0.1644(10) 0.3184(8) 0.1095(6) 0.0229(16) Uiso 1 1 d U
O5 O -0.0253(10) 0.3042(8) 0.2369(6) 0.0219(16) Uani 1 1 d U
O6 O 0.1215(10) 0.4246(8) 0.2254(6) 0.0205(16) Uiso 1 1 d U
O7 O 0.0515(10) 0.4000(8) 0.4290(6) 0.0238(15) Uani 1 1 d U
O8 O 0.1411(10) 0.1201(8) 0.1616(6) 0.0209(15) Uani 1 1 d U
O9 O 0.0857(10) 0.5445(9) 0.0407(6) 0.027(2) Uani 1 1 d U
O10 O -0.0475(10) 0.5012(8) 0.1592(6) 0.0228(16) Uani 1 1 d U
O11 O -0.0930(12) 0.2765(10) 0.4536(7) 0.038(2) Uiso 1 1 d U
O12 O -0.0576(10) 0.4073(9) 0.3365(6) 0.0268(16) Uani 1 1 d U
O13 O 0.2924(10) 0.2847(9) 0.4292(6) 0.0244(15) Uani 1 1 d U
O14 O 0.3659(10) 0.3035(8) 0.2259(6) 0.0217(15) Uiso 1 1 d U
O15 O 0.2407(10) 0.1842(8) 0.2294(6) 0.0211(16) Uiso 1 1 d U
O16 O 0.2045(10) 0.2921(8) 0.3324(6) 0.0213(15) Uiso 1 1 d U
O17 O 0.4087(11) 0.0357(9) 0.4529(6) 0.029(2) Uani 1 1 d U
O18 O 0.1672(10) 0.1598(9) 0.4334(6) 0.0267(16) Uani 1 1 d U
O19 O -0.2416(10) 0.5209(9) 0.2620(6) 0.029(2) Uani 1 1 d U
O20 O 0.3107(10) 0.1027(8) 0.0459(6) 0.0243(19) Uani 1 1 d U
O21 O 0.4630(10) 0.5484(9) 0.2559(6) 0.0251(18) Uani 1 1 d U
O25 O -0.3123(12) 0.5980(10) 0.4196(7) 0.039(2) Uani 1 1 d U
O26 O -0.5184(12) 0.5624(11) 0.5673(8) 0.046(3) Uani 1 1 d U
O27 O -0.3374(12) 0.2560(11) 0.5728(8) 0.055(3) Uani 1 1 d U
O28 O 0.2210(10) -0.0106(8) 0.2677(6) 0.0228(15) Uani 1 1 d U
O29 O 0.4700(10) -0.1656(9) 0.2660(6) 0.026(2) Uani 1 1 d U
O30 O 0.0801(10) 0.6234(8) 0.1537(6) 0.0229(15) Uani 1 1 d U
O31 O 0.2861(10) 0.4365(8) 0.1073(6) 0.0254(17) Uani 1 1 d U
O32 O 0.0568(10) 0.1753(8) 0.3373(6) 0.0227(16) Uiso 1 1 d U
O33 O 0.5831(10) 0.1959(8) 0.1579(6) 0.0242(16) Uani 1 1 d U
O34 O 0.4639(10) 0.4359(8) 0.1566(6) 0.0242(16) Uiso 1 1 d U
O35 O 0.5309(10) 0.3336(9) 0.0422(6) 0.0256(19) Uani 1 1 d U
O36 O 0.1704(11) 0.5266(9) 0.4476(6) 0.029(2) Uiso 1 1 d U
O37 O 0.5503(10) 0.3018(9) 0.2600(6) 0.0228(15) Uani 1 1 d U
O38 O 0.4032(10) 0.2028(8) 0.1094(6) 0.0224(14) Uani 1 1 d U
O39 O 0.3834(10) 0.0022(8) 0.1622(6) 0.0228(16) Uani 1 1 d U
O40 O 0.3424(10) 0.0353(8) 0.3376(6) 0.0232(14) Uani 1 1 d U
O41 O -0.0808(10) 0.6104(8) 0.2606(6) 0.0219(16) Uiso 1 1 d U
O42 O -0.0258(10) 0.0803(8) 0.2607(6) 0.0229(18) Uani 1 1 d U
O43 O 0.4670(10) 0.1521(8) 0.3338(6) 0.0248(15) Uani 1 1 d U
O44 O 0.3285(10) 0.4331(8) 0.3314(6) 0.0234(16) Uani 1 1 d U
O45 O 0.4982(10) 0.0453(8) 0.2358(6) 0.0230(14) Uani 1 1 d U
O46 O 0.0922(10) 0.5509(9) 0.3315(6) 0.0245(17) Uani 1 1 d U
C4 C -0.2386(17) 0.6344(15) 0.4226(9) 0.029(3) Uani 1 1 d U
H4 H -0.1714 0.5828 0.4425 0.035 Uiso 1 1 calc R
C5 C -0.2361(19) 0.1667(17) 0.5679(12) 0.045(5) Uiso 1 1 d U
H5 H -0.2190 0.1094 0.5409 0.054 Uiso 1 1 calc R
C9 C -0.5429(19) 0.6728(18) 0.5605(13) 0.050(5) Uani 1 1 d U
H9 H -0.4892 0.6963 0.5300 0.060 Uiso 1 1 calc R
C21 C -0.664(2) 0.8792(15) 0.5804(12) 0.057(7) Uani 1 1 d U
H21A H -0.7373 0.9268 0.6094 0.086 Uiso 1 1 calc R
H21B H -0.6759 0.9059 0.5366 0.086 Uiso 1 1 calc R
H21C H -0.5952 0.8877 0.5865 0.086 Uiso 1 1 calc R
C22 C -0.7259(18) 0.7235(18) 0.6450(12) 0.050(5) Uani 1 1 d U
H22A H -0.7900 0.7955 0.6641 0.075 Uiso 1 1 calc R
H22B H -0.6824 0.6674 0.6776 0.075 Uiso 1 1 calc R
H22C H -0.7623 0.6883 0.6266 0.075 Uiso 1 1 calc R
C23 C -0.340(3) 0.8229(19) 0.3629(16) 0.093(12) Uani 1 1 d U
H23A H -0.3314 0.8954 0.3508 0.140 Uiso 1 1 calc R
H23B H -0.4212 0.8415 0.3885 0.140 Uiso 1 1 calc R
H23C H -0.3302 0.7879 0.3248 0.140 Uiso 1 1 calc R
C24 C -0.164(2) 0.7822(18) 0.4092(13) 0.056(7) Uani 1 1 d U
H24A H -0.1855 0.8623 0.3891 0.085 Uiso 1 1 calc R
H24B H -0.0804 0.7292 0.3904 0.085 Uiso 1 1 calc R
H24C H -0.1694 0.7818 0.4547 0.085 Uiso 1 1 calc R
C25 C -0.175(3) 0.2314(19) 0.6455(14) 0.076(9) Uani 1 1 d U
H25A H -0.1024 0.2047 0.6635 0.115 Uiso 1 1 calc R
H25B H -0.2425 0.2336 0.6795 0.115 Uiso 1 1 calc R
H25C H -0.1964 0.3105 0.6239 0.115 Uiso 1 1 calc R
C26 C -0.024(2) 0.0566(17) 0.5850(13) 0.057(7) Uani 1 1 d U
H26A H 0.0233 0.0588 0.6132 0.086 Uiso 1 1 calc R
H26B H 0.0115 0.0704 0.5409 0.086 Uiso 1 1 calc R
H26C H -0.0226 -0.0208 0.5914 0.086 Uiso 1 1 calc R
N4 N -0.2495(14) 0.7409(12) 0.3992(9) 0.034(4) Uani 1 1 d U
N5 N -0.1502(15) 0.1488(12) 0.5994(8) 0.033(4) Uani 1 1 d U
N6 N -0.6377(14) 0.7536(13) 0.5935(9) 0.036(3) Uani 1 1 d U
Cu1 Cu 0.0000 1.0000 0.0000 0.0220(7) Uani 1 2 d SU
O23 O 0.1241(11) 0.9286(9) 0.0597(6) 0.030(2) Uani 1 1 d U
O24 O -0.1067(11) 1.1461(9) 0.0602(7) 0.032(2) Uani 1 1 d U
O22 O -0.0939(11) 0.9095(9) 0.0637(6) 0.0300(19) Uani 1 1 d U
C1 C 0.2369(16) 0.9047(13) 0.0441(9) 0.025(3) Uani 1 1 d U
H1 H 0.2626 0.9363 0.0037 0.030 Uiso 1 1 calc R
C3 C -0.1150(16) 0.8296(14) 0.0504(10) 0.029(4) Uani 1 1 d U
H3 H -0.0697 0.7940 0.0121 0.035 Uiso 1 1 calc R
C2 C -0.1817(18) 1.2524(14) 0.0451(11) 0.035(5) Uani 1 1 d U
H2 H -0.2068 1.2669 0.0058 0.041 Uiso 1 1 calc R
N1 N 0.3184(14) 0.8407(11) 0.0789(9) 0.033(4) Uani 1 1 d U
N2 N -0.2259(13) 1.3405(12) 0.0774(8) 0.027(4) Uani 1 1 d U
N3 N -0.1911(13) 0.7930(12) 0.0838(9) 0.031(3) Uani 1 1 d U
C6 C 0.4443(17) 0.8197(16) 0.0588(12) 0.048(6) Uani 1 1 d U
H6A H 0.4904 0.7703 0.0920 0.057 Uiso 1 1 calc R
H6B H 0.4473 0.8952 0.0512 0.057 Uiso 1 1 calc R
H6C H 0.4800 0.7795 0.0198 0.057 Uiso 1 1 calc R
C10 C -0.2073(19) 0.7043(14) 0.0609(12) 0.044(6) Uani 1 1 d U
H10A H -0.2675 0.6860 0.0920 0.053 Uiso 1 1 calc R
H10B H -0.1298 0.6326 0.0549 0.053 Uiso 1 1 calc R
H10C H -0.2356 0.7347 0.0205 0.053 Uiso 1 1 calc R
C28 C -0.315(2) 1.4625(16) 0.0557(13) 0.052(6) Uiso 1 1 d U
H28A H -0.3368 1.5171 0.0872 0.062 Uiso 1 1 calc R
H28B H -0.3880 1.4609 0.0507 0.062 Uiso 1 1 calc R
H28C H -0.2776 1.4888 0.0151 0.062 Uiso 1 1 calc R
C7 C 0.285(2) 0.790(2) 0.1419(13) 0.064(7) Uani 1 1 d U
H7A H 0.3563 0.7443 0.1616 0.077 Uiso 1 1 calc R
H7B H 0.2516 0.7375 0.1379 0.077 Uiso 1 1 calc R
H7C H 0.2228 0.8530 0.1682 0.077 Uiso 1 1 calc R
C27 C -0.200(2) 1.3309(19) 0.1434(12) 0.071(9) Uani 1 1 d U
H27A H -0.2426 1.4092 0.1593 0.086 Uiso 1 1 calc R
H27B H -0.1128 1.2990 0.1410 0.086 Uiso 1 1 calc R
H27C H -0.2294 1.2783 0.1722 0.086 Uiso 1 1 calc R
C8 C -0.268(3) 0.840(2) 0.1462(14) 0.079(8) Uani 1 1 d U
H8A H -0.3193 0.8007 0.1639 0.094 Uiso 1 1 calc R
H8B H -0.3199 0.9254 0.1395 0.094 Uiso 1 1 calc R
H8C H -0.2155 0.8258 0.1757 0.094 Uiso 1 1 calc R

loop_
_atom_site_aniso_label
_atom_site_aniso_U_11
_atom_site_aniso_U_22
_atom_site_aniso_U_33
_atom_site_aniso_U_23
_atom_site_aniso_U_13
_atom_site_aniso_U_12
Si1 0.018(2) 0.0180(19) 0.013(2) -0.0054(17) 0.0064(19) -0.0104(17)
W1 0.0147(5) 0.0248(4) 0.0219(5) -0.0032(3) -0.0010(4) -0.0073(3)
Mo1 0.0147(5) 0.0248(4) 0.0219(5) -0.0032(3) -0.0010(4) -0.0073(3)
W2 0.0267(5) 0.0249(4) 0.0089(4) -0.0059(3) 0.0041(4) -0.0158(3)
Mo2 0.0267(5) 0.0249(4) 0.0089(4) -0.0059(3) 0.0041(4) -0.0158(3)
W3 0.0207(5) 0.0246(4) 0.0166(5) -0.0058(3) 0.0033(4) -0.0156(3)
Mo3 0.0207(5) 0.0246(4) 0.0166(5) -0.0058(3) 0.0033(4) -0.0156(3)
W4 0.0169(5) 0.0297(5) 0.0099(5) -0.0050(3) 0.0068(4) -0.0135(3)
Mo4 0.0169(5) 0.0297(5) 0.0099(5) -0.0050(3) 0.0068(4) -0.0135(3)
W5 0.0215(5) 0.0153(4) 0.0178(5) -0.0037(3) -0.0002(4) -0.0073(3)
Mo5 0.0215(5) 0.0153(4) 0.0178(5) -0.0037(3) -0.0002(4) -0.0073(3)
W6 0.0257(5) 0.0210(4) 0.0095(5) -0.0048(3) 0.0016(4) -0.0124(3)
Mo6 0.0257(5) 0.0210(4) 0.0095(5) -0.0048(3) 0.0016(4) -0.0124(3)
W7 0.0221(5) 0.0250(4) 0.0170(5) -0.0041(3) 0.0013(4) -0.0170(3)
Mo7 0.0221(5) 0.0250(4) 0.0170(5) -0.0041(3) 0.0013(4) -0.0170(3)
W8 0.0195(5) 0.0215(4) 0.0096(5) -0.0001(3) 0.0007(4) -0.0076(3)
Mo8 0.0195(5) 0.0215(4) 0.0096(5) -0.0001(3) 0.0007(4) -0.0076(3)
W9 0.0135(4) 0.0255(4) 0.0153(5) -0.0026(3) 0.0023(4) -0.0082(3)
Mo9 0.0135(4) 0.0255(4) 0.0153(5) -0.0026(3) 0.0023(4) -0.0082(3)
W10 0.0225(5) 0.0315(5) 0.0084(4) -0.0020(3) 0.0053(4) -0.0185(3)
Mo10 0.0225(5) 0.0315(5) 0.0084(4) -0.0020(3) 0.0053(4) -0.0185(3)
W11 0.0262(5) 0.0245(4) 0.0116(5) 0.0011(3) -0.0042(4) -0.0114(3)
Mo11 0.0262(5) 0.0245(4) 0.0116(5) 0.0011(3) -0.0042(4) -0.0114(3)
W12 0.0250(5) 0.0149(4) 0.0194(5) -0.0019(3) -0.0047(4) -0.0071(3)
Mo12 0.0250(5) 0.0149(4) 0.0194(5) -0.0019(3) -0.0047(4) -0.0071(3)
K1 0.033(2) 0.034(2) 0.029(3) -0.0049(19) -0.003(2) -0.0115(18)
K2 0.046(3) 0.040(2) 0.018(2) -0.0044(18) -0.001(2) -0.0180(19)
K3 0.025(2) 0.037(3) 0.032(4) -0.003(2) 0.003(2) -0.015(2)
Na1 0.025(2) 0.037(3) 0.032(4) -0.003(2) 0.003(2) -0.015(2)
O1 0.026(4) 0.023(3) 0.023(4) -0.002(3) 0.004(4) -0.010(3)
O2 0.022(2) 0.022(3) 0.021(3) -0.003(3) 0.000(2) -0.010(2)
O5 0.021(3) 0.022(2) 0.019(3) -0.001(2) 0.002(3) -0.010(2)
O7 0.025(3) 0.024(3) 0.024(3) -0.004(3) 0.000(3) -0.014(2)
O8 0.019(3) 0.021(3) 0.021(3) -0.003(3) 0.003(2) -0.010(2)
O9 0.022(4) 0.026(4) 0.019(4) 0.001(3) 0.004(3) -0.005(3)
O10 0.020(3) 0.022(3) 0.020(3) -0.002(3) 0.003(3) -0.007(2)
O12 0.023(3) 0.025(3) 0.022(2) -0.001(2) 0.003(2) -0.007(2)
O13 0.024(3) 0.026(3) 0.022(3) -0.002(2) -0.001(3) -0.011(2)
O17 0.030(4) 0.028(3) 0.022(4) 0.006(3) -0.002(3) -0.011(3)
O18 0.026(3) 0.025(3) 0.020(3) 0.002(3) 0.003(2) -0.009(2)
O19 0.022(3) 0.032(4) 0.023(4) -0.003(3) 0.001(3) -0.008(3)
O20 0.025(4) 0.020(4) 0.020(3) -0.006(3) 0.008(3) -0.009(3)
O21 0.025(4) 0.028(3) 0.023(4) -0.005(3) 0.005(3) -0.016(3)
O25 0.030(4) 0.036(4) 0.039(4) -0.002(3) 0.006(4) -0.012(3)
O26 0.035(5) 0.044(4) 0.043(6) -0.009(5) 0.013(4) -0.014(4)
O27 0.035(5) 0.047(4) 0.039(6) 0.008(4) 0.020(4) -0.002(4)
O28 0.023(3) 0.020(3) 0.019(3) -0.003(3) 0.004(3) -0.008(2)
O29 0.026(4) 0.022(3) 0.020(4) -0.003(3) 0.005(4) -0.007(3)
O30 0.021(3) 0.020(3) 0.021(3) -0.001(2) 0.002(3) -0.007(2)
O31 0.020(2) 0.022(3) 0.020(3) 0.001(3) 0.007(2) -0.004(2)
O33 0.019(3) 0.021(3) 0.023(3) -0.001(2) 0.007(3) -0.006(2)
O35 0.021(4) 0.032(4) 0.020(4) -0.003(3) 0.002(3) -0.011(3)
O37 0.018(3) 0.025(3) 0.019(3) -0.001(3) 0.004(3) -0.009(2)
O38 0.018(3) 0.019(2) 0.019(3) 0.001(2) 0.007(2) -0.006(2)
O39 0.019(3) 0.019(3) 0.021(3) 0.000(3) 0.006(3) -0.006(2)
O40 0.023(3) 0.018(3) 0.019(3) 0.000(2) 0.005(2) -0.007(2)
O42 0.024(3) 0.027(4) 0.018(4) -0.001(3) 0.002(3) -0.014(3)
O43 0.020(3) 0.022(3) 0.022(3) 0.002(2) 0.002(2) -0.006(2)
O44 0.019(2) 0.021(3) 0.021(3) 0.000(2) 0.003(2) -0.006(2)
O45 0.018(3) 0.019(3) 0.020(3) 0.002(2) 0.005(2) -0.005(2)
O46 0.021(3) 0.021(3) 0.021(3) -0.001(2) 0.005(2) -0.005(2)
C4 0.030(8) 0.035(5) 0.015(9) -0.002(6) 0.000(6) -0.011(5)
C9 0.022(9) 0.048(6) 0.069(14) -0.014(9) 0.015(7) -0.014(6)
C21 0.082(17) 0.037(7) 0.059(17) 0.006(9) -0.053(15) -0.017(8)
C22 0.020(10) 0.070(13) 0.046(14) -0.007(10) 0.001(7) -0.011(9)
C23 0.11(2) 0.061(14) 0.12(3) 0.041(16) -0.08(2) -0.036(15)
C24 0.056(15) 0.053(12) 0.07(2) -0.023(12) -0.007(15) -0.032(10)
C25 0.11(2) 0.058(14) 0.08(2) -0.020(12) -0.037(19) -0.047(13)
C26 0.050(12) 0.058(13) 0.057(18) 0.012(11) -0.020(13) -0.020(9)
N4 0.028(9) 0.031(7) 0.039(11) -0.008(6) -0.006(9) -0.008(6)
N5 0.046(8) 0.039(8) 0.019(9) 0.003(6) 0.010(8) -0.031(6)
N6 0.028(8) 0.040(6) 0.034(10) -0.006(6) -0.005(6) -0.010(5)
Cu1 0.0217(17) 0.0245(14) 0.0210(17) -0.0029(12) -0.0027(15) -0.0116(12)
O23 0.030(4) 0.037(5) 0.024(5) -0.006(4) -0.001(4) -0.017(4)
O24 0.034(5) 0.033(4) 0.027(5) -0.002(3) -0.004(5) -0.015(4)
O22 0.032(4) 0.031(4) 0.026(4) -0.006(4) -0.001(4) -0.015(3)
C1 0.029(6) 0.033(9) 0.018(9) -0.006(7) -0.005(6) -0.016(8)
C3 0.020(10) 0.033(9) 0.033(11) -0.006(8) -0.001(8) -0.010(7)
C2 0.043(12) 0.030(7) 0.037(12) -0.001(6) -0.015(11) -0.018(6)
N1 0.033(7) 0.029(8) 0.041(10) 0.008(7) -0.013(8) -0.018(7)
N2 0.029(9) 0.033(6) 0.020(9) 0.006(6) -0.003(8) -0.018(6)
N3 0.015(8) 0.044(8) 0.033(10) -0.007(7) -0.001(7) -0.013(6)
C6 0.025(8) 0.050(11) 0.075(17) -0.041(12) 0.004(10) -0.016(8)
C10 0.051(14) 0.024(9) 0.058(16) 0.003(9) -0.021(13) -0.014(8)
C7 0.063(15) 0.091(17) 0.039(13) 0.022(13) -0.020(12) -0.041(14)
C27 0.11(2) 0.067(14) 0.047(16) -0.001(12) -0.051(19) -0.027(14)
C8 0.069(19) 0.11(2) 0.060(18) -0.048(16) 0.036(12) -0.056(16)

loop_
_atom_type_symbol
_atom_type_description
_atom_type_scat_dispersion_real
_atom_type_scat_dispersion_imag
_atom_type_scat_source
O O 0.0106 0.0060 'International Tables Vol C Tables 4.2.6.8 and 6.1.1.4'
Si Si 0.0817 0.0704 'International Tables Vol C Tables 4.2.6.8 and 6.1.1.4'
Cu Cu 0.3201 1.2651 'International Tables Vol C Tables 4.2.6.8 and 6.1.1.4'
W W -0.8490 6.8722 'International Tables Vol C Tables 4.2.6.8 and 6.1.1.4'
K K 0.2009 0.2494 'International Tables Vol C Tables 4.2.6.8 and 6.1.1.4'
C C 0.0033 0.0016 'International Tables Vol C Tables 4.2.6.8 and 6.1.1.4'
N N 0.0061 0.0033 'International Tables Vol C Tables 4.2.6.8 and 6.1.1.4'
Mo Mo -1.6832 0.6857 'International Tables Vol C Tables 4.2.6.8 and 6.1.1.4'
H H 0.0000 0.0000 'International Tables Vol C Tables 4.2.6.8 and 6.1.1.4'
Na Na 0.0362 0.0249 'International Tables Vol C Tables 4.2.6.8 and 6.1.1.4'

loop_
_geom_angle_atom_site_label_1
_geom_angle_atom_site_label_2
_geom_angle_atom_site_label_3
_geom_angle
_geom_angle_site_symmetry_1
_geom_angle_site_symmetry_3
O14 Si1 O15 108.7(6) . .
O14 Si1 O16 110.2(6) . .
O15 Si1 O16 108.1(6) . .
O14 Si1 O6 111.0(6) . .
O15 Si1 O6 109.2(5) . .
O16 Si1 O6 109.5(6) . .
O3 W1 O33 98.0(6) . .
O3 W1 O43 103.5(6) . .
O33 W1 O43 158.5(4) . .
O3 W1 O45 101.3(5) . .
O33 W1 O45 91.8(5) . .
O43 W1 O45 85.2(5) . .
O3 W1 O37 99.7(5) . .
O33 W1 O37 87.0(5) . .
O43 W1 O37 88.3(5) . .
O45 W1 O37 159.0(4) . .
O3 W1 O14 170.2(5) . .
O33 W1 O14 74.3(4) . .
O43 W1 O14 84.2(4) . .
O45 W1 O14 85.2(4) . .
O37 W1 O14 74.2(4) . .
O36 W2 O7 102.4(6) . .
O36 W2 O46 103.0(5) . .
O7 W2 O46 90.7(5) . .
O36 W2 O13 98.8(5) . .
O7 W2 O13 88.4(5) . .
O46 W2 O13 157.8(5) . .
O36 W2 O44 100.8(5) . .
O7 W2 O44 156.7(5) . .
O46 W2 O44 85.6(5) . .
O13 W2 O44 86.5(5) . .
O36 W2 O16 170.3(5) . .
O7 W2 O16 72.7(5) . .
O46 W2 O16 85.6(4) . .
O13 W2 O16 73.0(4) . .
O44 W2 O16 84.0(4) . .
O36 W2 K3 24.9(4) . 2_566
O7 W2 K3 121.7(4) . 2_566
O46 W2 K3 115.2(3) . 2_566
O13 W2 K3 83.7(3) . 2_566
O44 W2 K3 80.3(3) . 2_566
O16 W2 K3 152.6(2) . 2_566
O21 W3 O44 102.0(5) . .
O21 W3 O37 100.4(5) . .
O44 W3 O37 90.9(5) . .
O21 W3 O34 100.6(5) . .
O44 W3 O34 157.2(4) . .
O37 W3 O34 87.5(5) . .
O21 W3 O2 102.0(4) . .
O44 W3 O2 85.5(5) . .
O37 W3 O2 157.6(4) . .
O34 W3 O2 87.4(5) . .
O21 W3 O14 171.3(5) . .
O44 W3 O14 84.6(4) . .
O37 W3 O14 73.6(4) . .
O34 W3 O14 73.2(4) . .
O2 W3 O14 84.0(4) . .
O35 W4 O31 102.6(5) . .
O35 W4 O34 100.3(5) . .
O31 W4 O34 90.2(4) . .
O35 W4 O38 102.5(5) . .
O31 W4 O38 86.0(4) . .
O34 W4 O38 157.2(6) . .
O35 W4 O33 99.9(5) . .
O31 W4 O33 157.4(5) . .
O34 W4 O33 87.7(4) . .
O38 W4 O33 87.2(4) . .
O35 W4 O14 170.4(4) . .
O31 W4 O14 85.2(5) . .
O34 W4 O14 73.8(5) . .
O38 W4 O14 83.5(4) . .
O33 W4 O14 72.7(4) . .
O1 W5 O2 101.7(5) . .
O1 W5 O30 97.3(5) . .
O2 W5 O30 91.2(5) . .
O1 W5 O46 104.6(5) . .
O2 W5 O46 84.0(5) . .
O30 W5 O46 158.0(4) . .
O1 W5 O41 101.1(5) . .
O2 W5 O41 157.1(4) . .
O30 W5 O41 88.2(5) . .
O46 W5 O41 88.0(5) . .
O1 W5 O6 169.0(4) . .
O2 W5 O6 85.3(4) . .
O30 W5 O6 73.9(4) . .
O46 W5 O6 84.3(4) . .
O41 W5 O6 72.6(4) . .
O20 W6 O38 101.6(5) . .
O20 W6 O39 99.3(5) . .
O38 W6 O39 90.4(4) . .
O20 W6 O4 102.8(5) . .
O38 W6 O4 86.3(4) . .
O39 W6 O4 157.9(5) . .
O20 W6 O8 100.3(5) . .
O38 W6 O8 158.0(5) . .
O39 W6 O8 87.9(4) . .
O4 W6 O8 87.0(4) . .
O20 W6 O15 170.4(4) . .
O38 W6 O15 85.2(4) . .
O39 W6 O15 73.7(4) . .
O4 W6 O15 84.2(4) . .
O8 W6 O15 73.3(4) . .
O42 W7 O5 102.1(4) . .
O42 W7 O8 98.5(5) . .
O5 W7 O8 92.6(5) . .
O42 W7 O32 102.9(5) . .
O5 W7 O32 84.3(4) . .
O8 W7 O32 158.6(5) . .
O42 W7 O28 98.6(4) . .
O5 W7 O28 159.0(4) . .
O8 W7 O28 87.5(5) . .
O32 W7 O28 88.1(4) . .
O42 W7 O15 169.6(5) . .
O5 W7 O15 86.3(4) . .
O8 W7 O15 74.9(4) . .
O32 W7 O15 83.8(4) . .
O28 W7 O15 73.5(4) . .
O42 W7 K2 32.0(4) . 1_545
O5 W7 K2 103.9(3) . 1_545
O8 W7 K2 66.5(3) . 1_545
O32 W7 K2 134.8(3) . 1_545
O28 W7 K2 95.3(3) . 1_545
O15 W7 K2 140.3(3) . 1_545
O9 W8 O4 102.4(5) . .
O9 W8 O10 100.6(5) . .
O4 W8 O10 89.9(5) . .
O9 W8 O31 102.5(5) . .
O4 W8 O31 86.4(4) . .
O10 W8 O31 156.9(5) . .
O9 W8 O30 99.0(5) . .
O4 W8 O30 158.4(4) . .
O10 W8 O30 88.4(5) . .
O31 W8 O30 86.7(4) . .
O9 W8 O6 170.0(5) . .
O4 W8 O6 85.2(4) . .
O10 W8 O6 72.8(4) . .
O31 W8 O6 84.1(4) . .
O30 W8 O6 73.7(4) . .
O19 W9 O41 100.2(5) . .
O19 W9 O12 101.3(6) . .
O41 W9 O12 91.3(5) . .
O19 W9 O5 101.7(5) . .
O41 W9 O5 158.1(5) . .
O12 W9 O5 84.6(5) . .
O19 W9 O10 100.5(5) . .
O41 W9 O10 88.2(5) . .
O12 W9 O10 158.0(5) . .
O5 W9 O10 87.7(5) . .
O19 W9 O6 171.2(5) . .
O41 W9 O6 74.2(4) . .
O12 W9 O6 85.8(5) . .
O5 W9 O6 84.1(4) . .
O10 W9 O6 72.9(4) . .
O11 W10 O32 102.2(5) . .
O11 W10 O18 101.4(5) . .
O32 W10 O18 90.3(4) . .
O11 W10 O12 100.1(5) . .
O32 W10 O12 85.5(4) . .
O18 W10 O12 158.4(6) . .
O11 W10 O7 101.1(6) . .
O32 W10 O7 156.3(6) . .
O18 W10 O7 88.5(4) . .
O12 W10 O7 87.1(4) . .
O11 W10 O16 172.0(5) . .
O32 W10 O16 84.5(5) . .
O18 W10 O16 74.0(5) . .
O12 W10 O16 84.5(4) . .
O7 W10 O16 72.5(5) . .
O11 W10 K3 26.6(4) . .
O32 W10 K3 114.8(4) . .
O18 W10 K3 122.7(4) . .
O12 W10 K3 78.0(4) . .
O7 W10 K3 85.4(4) . .
O16 W10 K3 152.4(2) . .
O17 W11 O13 101.5(5) . .
O17 W11 O43 102.5(5) . .
O13 W11 O43 90.0(5) . .
O17 W11 O18 99.3(5) . .
O13 W11 O18 89.0(5) . .
O43 W11 O18 157.9(4) . .
O17 W11 O40 101.6(5) . .
O13 W11 O40 156.9(4) . .
O43 W11 O40 84.8(5) . .
O18 W11 O40 87.4(5) . .
O17 W11 O16 170.8(6) . .
O13 W11 O16 73.4(4) . .
O43 W11 O16 85.3(4) . .
O18 W11 O16 73.3(4) . .
O40 W11 O16 83.7(4) . .
O29 W12 O40 102.9(5) . .
O29 W12 O28 100.2(5) . .
O40 W12 O28 91.3(5) . .
O29 W12 O45 101.8(5) . .
O40 W12 O45 85.4(5) . .
O28 W12 O45 158.0(4) . .
O29 W12 O39 99.8(5) . .
O40 W12 O39 157.2(4) . .
O28 W12 O39 87.5(5) . .
O45 W12 O39 87.2(5) . .
O29 W12 O15 170.8(4) . .
O40 W12 O15 84.5(4) . .
O28 W12 O15 73.8(4) . .
O45 W12 O15 84.2(4) . .
O39 W12 O15 73.3(4) . .
O27 K1 O19 169.0(4) 2_566 1_655
O27 K1 O25 91.1(5) 2_566 1_655
O19 K1 O25 80.4(4) 1_655 1_655
O27 K1 O21 107.7(4) 2_566 .
O19 K1 O21 82.4(4) 1_655 .
O25 K1 O21 155.8(4) 1_655 .
O27 K1 O29 85.4(4) 2_566 1_565
O19 K1 O29 91.1(4) 1_655 1_565
O25 K1 O29 111.3(4) 1_655 1_565
O21 K1 O29 85.8(3) . 1_565
O27 K1 O26 77.9(4) 2_566 2_566
O19 K1 O26 107.1(4) 1_655 2_566
O25 K1 O26 79.6(4) 1_655 2_566
O21 K1 O26 89.4(4) . 2_566
O29 K1 O26 160.4(4) 1_565 2_566
O27 K1 Na1 39.2(3) 2_566 2_566
O19 K1 Na1 146.0(3) 1_655 2_566
O25 K1 Na1 87.6(4) 1_655 2_566
O21 K1 Na1 97.4(3) . 2_566
O29 K1 Na1 122.9(3) 1_565 2_566
O26 K1 Na1 39.0(3) 2_566 2_566
O27 K1 K3 39.2(3) 2_566 2_566
O19 K1 K3 146.0(3) 1_655 2_566
O25 K1 K3 87.6(4) 1_655 2_566
O21 K1 K3 97.4(3) . 2_566
O29 K1 K3 122.9(3) 1_565 2_566
O26 K1 K3 39.0(3) 2_566 2_566
Na1 K1 K3 0.00(18) 2_566 2_566
O27 K1 K3 84.8(3) 2_566 1_655
O19 K1 K3 92.3(3) 1_655 1_655
O25 K1 K3 36.4(3) 1_655 1_655
O21 K1 K3 128.3(3) . 1_655
O29 K1 K3 145.9(3) 1_565 1_655
O26 K1 K3 43.2(3) 2_566 1_655
Na1 K1 K3 61.07(15) 2_566 1_655
K3 K1 K3 61.07(15) 2_566 1_655
O27 K1 Na1 84.8(3) 2_566 1_655
O19 K1 Na1 92.3(3) 1_655 1_655
O25 K1 Na1 36.4(3) 1_655 1_655
O21 K1 Na1 128.3(3) . 1_655
O29 K1 Na1 145.9(3) 1_565 1_655
O26 K1 Na1 43.2(3) 2_566 1_655
Na1 K1 Na1 61.07(15) 2_566 1_655
K3 K1 Na1 61.07(15) 2_566 1_655
K3 K1 Na1 0.0(2) 1_655 1_655
O42 K2 O1 86.0(3) 1_565 .
O42 K2 O3 80.6(4) 1_565 1_465
O1 K2 O3 88.7(4) . 1_465
O42 K2 O22 170.3(4) 1_565 .
O1 K2 O22 101.1(3) . .
O3 K2 O22 105.9(4) 1_465 .
O42 K2 O24 108.5(3) 1_565 .
O1 K2 O24 159.9(4) . .
O3 K2 O24 106.9(4) 1_465 .
O22 K2 O24 63.0(3) . .
O42 K2 O23 112.1(4) 1_565 .
O1 K2 O23 100.6(4) . .
O3 K2 O23 164.6(3) 1_465 .
O22 K2 O23 60.4(4) . .
O24 K2 O23 61.5(4) . .
O42 K2 Cu1 133.7(3) 1_565 .
O1 K2 Cu1 122.7(3) . .
O3 K2 Cu1 129.8(3) 1_465 .
O22 K2 Cu1 36.7(3) . .
O24 K2 Cu1 37.3(3) . .
O23 K2 Cu1 34.9(2) . .
O42 K2 Mo7 19.2(3) 1_565 1_565
O1 K2 Mo7 94.3(2) . 1_565
O3 K2 Mo7 98.1(2) 1_465 1_565
O22 K2 Mo7 151.6(3) . 1_565
O24 K2 Mo7 95.8(2) . 1_565
O23 K2 Mo7 93.5(2) . 1_565
Cu1 K2 Mo7 115.19(12) . 1_565
O42 K2 W7 19.2(3) 1_565 1_565
O1 K2 W7 94.3(2) . 1_565
O3 K2 W7 98.1(2) 1_465 1_565
O22 K2 W7 151.6(3) . 1_565
O24 K2 W7 95.8(2) . 1_565
O23 K2 W7 93.5(2) . 1_565
Cu1 K2 W7 115.19(12) . 1_565
Mo7 K2 W7 0.00(2) 1_565 1_565
O25 K3 O26 94.0(5) . .
O25 K3 O27 171.7(5) . .
O26 K3 O27 85.4(5) . .
O25 K3 O11 94.6(5) . .
O26 K3 O11 168.1(5) . .
O27 K3 O11 87.2(5) . .
O25 K3 O36 84.3(4) . 2_566
O26 K3 O36 97.1(4) . 2_566
O27 K3 O36 104.0(5) . 2_566
O11 K3 O36 75.8(4) . 2_566
O25 K3 O26 83.9(4) . 2_466
O26 K3 O26 79.4(5) . 2_466
O27 K3 O26 87.9(5) . 2_466
O11 K3 O26 109.6(4) . 2_466
O36 K3 O26 167.4(4) 2_566 2_466
O25 K3 C5 160.1(6) . .
O26 K3 C5 105.9(6) . .
O27 K3 C5 21.5(5) . .
O11 K3 C5 65.9(5) . .
O36 K3 C5 94.6(4) 2_566 .
O26 K3 C5 98.0(5) 2_466 .
O25 K3 C4 20.2(4) . .
O26 K3 C4 99.2(5) . .
O27 K3 C4 167.8(5) . .
O11 K3 C4 86.3(5) . .
O36 K3 C4 64.3(4) 2_566 .
O26 K3 C4 104.1(4) 2_466 .
C5 K3 C4 149.2(5) . .
O25 K3 C9 74.8(6) . .
O26 K3 C9 21.1(5) . .
O27 K3 C9 105.7(6) . .
O11 K3 C9 160.4(5) . .
O36 K3 C9 86.7(5) 2_566 .
O26 K3 C9 86.0(5) 2_466 .
C5 K3 C9 125.1(7) . .
C4 K3 C9 78.2(6) . .
O25 K3 C9 103.0(6) . 2_466
O26 K3 C9 90.0(5) . 2_466
O27 K3 C9 68.8(6) . 2_466
O11 K3 C9 96.0(5) . 2_466
O36 K3 C9 169.6(4) 2_566 2_466
O26 K3 C9 22.5(4) 2_466 2_466
C5 K3 C9 76.0(5) . 2_466
C4 K3 C9 122.2(6) . 2_466
C9 K3 C9 102.4(5) . 2_466
O25 K3 K1 138.4(4) . 2_566
O26 K3 K1 44.4(3) . 2_566
O27 K3 K1 41.3(4) . 2_566
O11 K3 K1 126.8(3) . 2_566
O36 K3 K1 100.4(4) 2_566 2_566
O26 K3 K1 85.6(4) 2_466 2_566
C5 K3 K1 61.5(5) . 2_566
C4 K3 K1 140.7(4) . 2_566
C9 K3 K1 64.4(5) . 2_566
C9 K3 K1 79.3(5) 2_466 2_566
W5 O1 K2 140.5(6) . .
W5 O2 W3 153.3(7) . .
W1 O3 K2 134.9(7) . 1_645
W8 O4 W6 150.9(5) . .
W7 O5 W9 153.0(6) . .
Si1 O6 W9 124.9(6) . .
Si1 O6 W8 124.0(7) . .
W9 O6 W8 92.3(3) . .
Si1 O6 W5 123.1(5) . .
W9 O6 W5 91.4(4) . .
W8 O6 W5 91.5(3) . .
W2 O7 W10 123.1(7) . .
W7 O8 W6 120.7(5) . .
W8 O10 W9 122.0(5) . .
W10 O11 K3 136.0(6) . .
W9 O12 W10 151.5(7) . .
W11 O13 W2 122.1(5) . .
Si1 O14 W1 125.6(6) . .
Si1 O14 W4 124.5(5) . .
W1 O14 W4 91.7(4) . .
Si1 O14 W3 123.1(6) . .
W1 O14 W3 91.1(3) . .
W4 O14 W3 90.7(4) . .
Si1 O15 W7 124.4(6) . .
Si1 O15 W12 125.1(5) . .
W7 O15 W12 91.7(4) . .
Si1 O15 W6 123.3(6) . .
W7 O15 W6 91.1(3) . .
W12 O15 W6 91.5(4) . .
Si1 O16 W10 125.0(5) . .
Si1 O16 W11 124.2(6) . .
W10 O16 W11 91.8(4) . .
Si1 O16 W2 123.0(6) . .
W10 O16 W2 91.7(4) . .
W11 O16 W2 91.5(3) . .
W10 O18 W11 120.8(6) . .
W9 O19 K1 146.6(6) . 1_455
W3 O21 K1 143.6(6) . .
C4 O25 K3 115.9(11) . .
C4 O25 K1 140.3(12) . 1_455
K3 O25 K1 103.2(5) . 1_455
C9 O26 K3 113.6(14) . .
C9 O26 Na1 100.7(11) . 2_466
K3 O26 Na1 100.6(5) . 2_466
C9 O26 K3 100.7(11) . 2_466
K3 O26 K3 100.6(5) . 2_466
Na1 O26 K3 0.0(2) 2_466 2_466
C9 O26 K1 143.3(16) . 2_566
K3 O26 K1 96.6(4) . 2_566
Na1 O26 K1 93.3(4) 2_466 2_566
K3 O26 K1 93.3(4) 2_466 2_566
C5 O27 K3 108.9(15) . .
C5 O27 K1 142.9(15) . 2_566
K3 O27 K1 99.4(5) . 2_566
W12 O28 W7 121.0(5) . .
W12 O29 K1 150.8(7) . 1_545
W5 O30 W8 120.9(5) . .
W4 O31 W8 151.9(6) . .
W10 O32 W7 152.1(6) . .
W1 O33 W4 121.3(6) . .
W4 O34 W3 122.3(6) . .
W2 O36 Na1 139.4(6) . 2_566
W2 O36 K3 139.4(6) . 2_566
Na1 O36 K3 0.0(3) 2_566 2_566
W3 O37 W1 121.0(5) . .
W6 O38 W4 151.2(6) . .
W6 O39 W12 121.5(6) . .
W12 O40 W11 152.5(7) . .
W9 O41 W5 121.9(6) . .
W7 O42 K2 128.8(6) . 1_545
W1 O43 W11 151.9(6) . .
W3 O44 W2 151.7(5) . .
W1 O45 W12 151.8(7) . .
W2 O46 W5 152.2(7) . .
O25 C4 N4 123.8(14) . .
O25 C4 K3 43.9(9) . .
N4 C4 K3 159.3(14) . .
O25 C4 H4 118.1 . .
N4 C4 H4 118.1 . .
K3 C4 H4 76.9 . .
O27 C5 N5 123(2) . .
O27 C5 K3 49.6(11) . .
N5 C5 K3 104.4(11) . .
O27 C5 H5 118.7 . .
N5 C5 H5 118.7 . .
K3 C5 H5 114.6 . .
O26 C9 N6 124(2) . .
O26 C9 K3 45.3(11) . .
N6 C9 K3 168.3(18) . .
O26 C9 K3 56.8(9) . 2_466
N6 C9 K3 99.0(12) . 2_466
K3 C9 K3 77.6(5) . 2_466
O26 C9 H9 118.2 . .
N6 C9 H9 118.2 . .
K3 C9 H9 73.0 . .
K3 C9 H9 114.4 2_466 .
N6 C21 H21A 109.5 . .
N6 C21 H21B 109.5 . .
H21A C21 H21B 109.5 . .
N6 C21 H21C 109.5 . .
H21A C21 H21C 109.5 . .
H21B C21 H21C 109.5 . .
N6 C22 H22A 109.5 . .
N6 C22 H22B 109.5 . .
H22A C22 H22B 109.5 . .
N6 C22 H22C 109.5 . .
H22A C22 H22C 109.5 . .
H22B C22 H22C 109.5 . .
N4 C23 H23A 109.5 . .
N4 C23 H23B 109.5 . .
H23A C23 H23B 109.5 . .
N4 C23 H23C 109.5 . .
H23A C23 H23C 109.5 . .
H23B C23 H23C 109.5 . .
N4 C24 H24A 109.5 . .
N4 C24 H24B 109.5 . .
H24A C24 H24B 109.5 . .
N4 C24 H24C 109.5 . .
H24A C24 H24C 109.5 . .
H24B C24 H24C 109.5 . .
N5 C25 H25A 109.5 . .
N5 C25 H25B 109.5 . .
H25A C25 H25B 109.5 . .
N5 C25 H25C 109.5 . .
H25A C25 H25C 109.5 . .
H25B C25 H25C 109.5 . .
N5 C26 H26A 109.5 . .
N5 C26 H26B 109.5 . .
H26A C26 H26B 109.5 . .
N5 C26 H26C 109.5 . .
H26A C26 H26C 109.5 . .
H26B C26 H26C 109.5 . .
C4 N4 C23 123.5(16) . .
C4 N4 C24 120.8(14) . .
C23 N4 C24 115.7(17) . .
C5 N5 C26 122.7(18) . .
C5 N5 C25 120.9(18) . .
C26 N5 C25 116.0(17) . .
C9 N6 C21 120(2) . .
C9 N6 C22 122.0(18) . .
C21 N6 C22 117.6(18) . .
O23 Cu1 O23 180.0(5) . 2_575
O23 Cu1 O22 86.7(5) . .
O23 Cu1 O22 93.3(5) 2_575 .
O23 Cu1 O22 93.3(5) . 2_575
O23 Cu1 O22 86.7(5) 2_575 2_575
O22 Cu1 O22 180.0(5) . 2_575
O23 Cu1 O24 92.4(4) . 2_575
O23 Cu1 O24 87.6(4) 2_575 2_575
O22 Cu1 O24 93.1(5) . 2_575
O22 Cu1 O24 86.9(5) 2_575 2_575
O23 Cu1 O24 87.6(4) . .
O23 Cu1 O24 92.4(4) 2_575 .
O22 Cu1 O24 86.9(5) . .
O22 Cu1 O24 93.1(5) 2_575 .
O24 Cu1 O24 180.000(1) 2_575 .
O23 Cu1 K2 53.4(4) . .
O23 Cu1 K2 126.6(4) 2_575 .
O22 Cu1 K2 52.3(3) . .
O22 Cu1 K2 127.7(3) 2_575 .
O24 Cu1 K2 127.7(3) 2_575 .
O24 Cu1 K2 52.3(3) . .
O23 Cu1 K2 126.6(4) . 2_575
O23 Cu1 K2 53.4(4) 2_575 2_575
O22 Cu1 K2 127.7(3) . 2_575
O22 Cu1 K2 52.3(3) 2_575 2_575
O24 Cu1 K2 52.3(3) 2_575 2_575
O24 Cu1 K2 127.7(3) . 2_575
K2 Cu1 K2 180.0 . 2_575
C1 O23 Cu1 126.3(12) . .
C1 O23 K2 139.2(11) . .
Cu1 O23 K2 91.6(4) . .
C2 O24 Cu1 128.3(13) . .
C2 O24 K2 138.1(14) . .
Cu1 O24 K2 90.4(4) . .
C3 O22 Cu1 127.0(13) . .
C3 O22 K2 139.2(12) . .
Cu1 O22 K2 91.0(4) . .
O23 C1 N1 125.3(19) . .
O23 C1 H1 117.3 . .
N1 C1 H1 117.3 . .
N3 C3 O22 127(2) . .
N3 C3 H3 116.6 . .
O22 C3 H3 116.6 . .
N2 C2 O24 126.8(17) . .
N2 C2 H2 116.6 . .
O24 C2 H2 116.6 . .
C1 N1 C6 122.4(19) . .
C1 N1 C7 120.0(18) . .
C6 N1 C7 117.5(16) . .
C2 N2 C28 122.7(16) . .
C2 N2 C27 123.1(15) . .
C28 N2 C27 114.0(16) . .
C3 N3 C10 120.0(19) . .
C3 N3 C8 122.4(17) . .
C10 N3 C8 117.5(19) . .
N1 C6 H6A 109.5 . .
N1 C6 H6B 109.5 . .
H6A C6 H6B 109.5 . .
N1 C6 H6C 109.5 . .
H6A C6 H6C 109.5 . .
H6B C6 H6C 109.5 . .
N3 C10 H10A 109.5 . .
N3 C10 H10B 109.5 . .
H10A C10 H10B 109.5 . .
N3 C10 H10C 109.5 . .
H10A C10 H10C 109.5 . .
H10B C10 H10C 109.5 . .
N2 C28 H28A 109.5 . .
N2 C28 H28B 109.5 . .
H28A C28 H28B 109.5 . .
N2 C28 H28C 109.5 . .
H28A C28 H28C 109.5 . .
H28B C28 H28C 109.5 . .
N1 C7 H7A 109.5 . .
N1 C7 H7B 109.5 . .
H7A C7 H7B 109.5 . .
N1 C7 H7C 109.5 . .
H7A C7 H7C 109.5 . .
H7B C7 H7C 109.5 . .
N2 C27 H27A 109.5 . .
N2 C27 H27B 109.5 . .
H27A C27 H27B 109.5 . .
N2 C27 H27C 109.5 . .
H27A C27 H27C 109.5 . .
H27B C27 H27C 109.5 . .
N3 C8 H8A 109.5 . .
N3 C8 H8B 109.5 . .
H8A C8 H8B 109.5 . .
N3 C8 H8C 109.5 . .
H8A C8 H8C 109.5 . .
H8B C8 H8C 109.5 . .

loop_
_geom_bond_atom_site_label_1
_geom_bond_atom_site_label_2
_geom_bond_distance
_geom_bond_site_symmetry_2
Si1 O14 1.613(13) .
Si1 O15 1.636(10) .
Si1 O16 1.646(13) .
Si1 O6 1.646(10) .
W1 O3 1.703(11) .
W1 O33 1.892(13) .
W1 O43 1.897(13) .
W1 O45 1.900(10) .
W1 O37 1.938(10) .
W1 O14 2.318(9) .
W2 O36 1.712(11) .
W2 O7 1.881(12) .
W2 O46 1.882(10) .
W2 O13 1.916(9) .
W2 O44 1.939(13) .
W2 O16 2.342(10) .
W3 O21 1.701(10) .
W3 O44 1.864(13) .
W3 O37 1.906(9) .
W3 O34 1.916(13) .
W3 O2 1.918(9) .
W3 O14 2.368(9) .
W4 O35 1.669(14) .
W4 O31 1.893(10) .
W4 O34 1.912(10) .
W4 O38 1.926(10) .
W4 O33 1.949(9) .
W4 O14 2.346(13) .
W5 O1 1.710(10) .
W5 O2 1.888(11) .
W5 O30 1.911(12) .
W5 O46 1.934(12) .
W5 O41 1.939(11) .
W5 O6 2.345(9) .
W6 O20 1.693(12) .
W6 O38 1.890(11) .
W6 O39 1.893(9) .
W6 O4 1.942(9) .
W6 O8 1.943(12) .
W6 O15 2.360(12) .
W7 O42 1.709(10) .
W7 O5 1.886(9) .
W7 O8 1.902(13) .
W7 O32 1.922(12) .
W7 O28 1.934(9) .
W7 O15 2.323(11) .
W8 O9 1.701(11) .
W8 O4 1.877(9) .
W8 O10 1.913(12) .
W8 O31 1.916(11) .
W8 O30 1.940(10) .
W8 O6 2.332(11) .
W9 O19 1.695(11) .
W9 O41 1.880(9) .
W9 O12 1.900(12) .
W9 O5 1.920(9) .
W9 O10 1.922(13) .
W9 O6 2.319(11) .
W10 O11 1.724(15) .
W10 O32 1.896(10) .
W10 O18 1.903(9) .
W10 O12 1.916(10) .
W10 O7 1.926(9) .
W10 O16 2.323(12) .
W11 O17 1.676(10) .
W11 O13 1.909(10) .
W11 O43 1.921(13) .
W11 O18 1.938(12) .
W11 O40 1.940(11) .
W11 O16 2.328(9) .
W12 O29 1.701(10) .
W12 O40 1.867(12) .
W12 O28 1.905(11) .
W12 O45 1.912(11) .
W12 O39 1.958(12) .
W12 O15 2.331(9) .
K1 O27 2.661(16) 2_566
K1 O19 2.697(14) 1_655
K1 O25 2.700(13) 1_655
K1 O21 2.741(11) .
K1 O29 2.741(11) 1_565
K1 O26 2.799(15) 2_566
K2 O42 2.751(11) 1_565
K2 O1 2.761(11) .
K2 O3 2.777(15) 1_465
K2 O22 2.797(12) .
K2 O24 2.797(13) .
K2 O23 2.840(15) .
K3 O25 2.475(14) .
K3 O26 2.517(16) .
K3 O27 2.547(15) .
K3 O11 2.586(15) .
K3 O36 2.663(11) 2_566
K3 O26 2.782(14) 2_466
K3 C5 3.17(2) .
K3 C4 3.21(2) .
K3 C9 3.24(2) .
K3 C9 3.27(2) 2_466
O3 K2 2.777(15) 1_645
O19 K1 2.697(14) 1_455
O25 C4 1.235(19) .
O25 K1 2.700(13) 1_455
O26 C9 1.27(2) .
O26 Na1 2.782(14) 2_466
O26 K3 2.782(14) 2_466
O26 K1 2.799(15) 2_566
O27 C5 1.23(2) .
O27 K1 2.661(16) 2_566
O29 K1 2.741(11) 1_545
O36 Na1 2.663(11) 2_566
O36 K3 2.663(11) 2_566
O42 K2 2.751(11) 1_545
C4 N4 1.30(2) .
C4 H4 0.9300 .
C5 N5 1.32(2) .
C5 H5 0.9300 .
C9 N6 1.28(3) .
C9 K3 3.27(2) 2_466
C9 H9 0.9300 .
C21 N6 1.45(2) .
C21 H21A 0.9600 .
C21 H21B 0.9600 .
C21 H21C 0.9600 .
C22 N6 1.49(3) .
C22 H22A 0.9600 .
C22 H22B 0.9600 .
C22 H22C 0.9600 .
C23 N4 1.41(2) .
C23 H23A 0.9600 .
C23 H23B 0.9600 .
C23 H23C 0.9600 .
C24 N4 1.48(2) .
C24 H24A 0.9600 .
C24 H24B 0.9600 .
C24 H24C 0.9600 .
C25 N5 1.45(2) .
C25 H25A 0.9600 .
C25 H25B 0.9600 .
C25 H25C 0.9600 .
C26 N5 1.44(3) .
C26 H26A 0.9600 .
C26 H26B 0.9600 .
C26 H26C 0.9600 .
Cu1 O23 2.023(10) .
Cu1 O23 2.023(10) 2_575
Cu1 O22 2.111(13) .
Cu1 O22 2.111(13) 2_575
Cu1 O24 2.139(12) 2_575
Cu1 O24 2.139(12) .
O23 C1 1.26(2) .
O24 C2 1.256(18) .
O22 C3 1.264(18) .
C1 N1 1.273(18) .
C1 H1 0.9300 .
C3 N3 1.26(2) .
C3 H3 0.9300 .
C2 N2 1.25(2) .
C2 H2 0.9300 .
N1 C6 1.43(2) .
N1 C7 1.44(3) .
N2 C28 1.48(2) .
N2 C27 1.50(2) .
N3 C10 1.43(2) .
N3 C8 1.48(3) .
C6 H6A 0.9600 .
C6 H6B 0.9600 .
C6 H6C 0.9600 .
C10 H10A 0.9600 .
C10 H10B 0.9600 .
C10 H10C 0.9600 .
C28 H28A 0.9600 .
C28 H28B 0.9600 .
C28 H28C 0.9600 .
C7 H7A 0.9600 .
C7 H7B 0.9600 .
C7 H7C 0.9600 .
C27 H27A 0.9600 .
C27 H27B 0.9600 .
C27 H27C 0.9600 .
C8 H8A 0.9600 .
C8 H8B 0.9600 .
C8 H8C 0.9600 .
